data_2018026
loop_
_publ_author_name
'Xiao, Jing'
'Ma, Jian-Ping'
'Huang, Ru-Qi'
'Dong, Yu-Bin'

_publ_section_title
;
 Bis(\m-2-{5-[(pyridin-4-ylmethyl)sulfanyl]-1,3,4-oxadiazol-2-yl}phenolato)bis[(acetylacetonato)copper(II)]:
 a novel binuclear metallocycle
;
_journal_coeditor_code BM3100
_journal_issue 4
_journal_name_full 'Acta Crystallographica Section C'
_journal_page_first m90
_journal_page_last m92
_journal_paper_doi 10.1107/S0108270111006640
_journal_volume 67
_journal_year 2011
_chemical_formula_iupac '[Cu2 (C14 H10 N3 O2 S)2 (C5 H7 O2)2]'
_chemical_formula_moiety 'C38 H34 Cu2 N6 O8 S2'
_chemical_formula_sum 'C38 H34 Cu2 N6 O8 S2'
_chemical_formula_weight 893.91
_chemical_name_systematic
;
bis(\m-2-{5-[(pyridin-4-ylmethyl)sulfanyl]-1,3,4-oxadiazol-
2-yl}phenolato)bis[(acetylacetonato)copper(II)]
;
_space_group_IT_number 2
_symmetry_cell_setting triclinic
_symmetry_space_group_name_Hall '-P 1'
_symmetry_space_group_name_H-M 'P -1'
_atom_sites_solution_hydrogens geom
_atom_sites_solution_primary direct
_atom_sites_solution_secondary difmap
_audit_creation_method SHELXL97
_cell_angle_alpha 68.146(3)
_cell_angle_beta 88.758(3)
_cell_angle_gamma 62.741(3)
_cell_formula_units_Z 1
_cell_length_a 9.934(2)
_cell_length_b 10.069(2)
_cell_length_c 11.627(2)
_cell_measurement_reflns_used 1676
_cell_measurement_temperature 298(2)
_cell_measurement_theta_max 25.361
_cell_measurement_theta_min 2.448
_cell_volume 943.8(3)
_computing_cell_refinement 'SAINT (Bruker, 2003)'
_computing_data_collection 'SMART (Bruker, 2003)'
_computing_data_reduction 'SAINT (Bruker, 2003)'
_computing_molecular_graphics 'SHELXTL (Sheldrick, 2008)'
_computing_publication_material 'SHELXTL (Sheldrick, 2008)'
_computing_structure_refinement 'SHELXL97 (Sheldrick, 2008)'
_computing_structure_solution 'SHELXS97 (Sheldrick, 2008)'
_diffrn_ambient_temperature 298(2)
_diffrn_measured_fraction_theta_full 0.982
_diffrn_measured_fraction_theta_max 0.982
_diffrn_measurement_device_type 'Bruker SMART APEX CCD area-detector'
_diffrn_measurement_method '\f and \w'
_diffrn_radiation_monochromator graphite
_diffrn_radiation_source 'sealed tube'
_diffrn_radiation_type MoK\a
_diffrn_radiation_wavelength 0.71073
_diffrn_reflns_av_R_equivalents 0.020
_diffrn_reflns_av_sigmaI/netI 0.050
_diffrn_reflns_limit_h_max 12
_diffrn_reflns_limit_h_min -7
_diffrn_reflns_limit_k_max 12
_diffrn_reflns_limit_k_min -11
_diffrn_reflns_limit_l_max 13
_diffrn_reflns_limit_l_min -14
_diffrn_reflns_number 4983
_diffrn_reflns_theta_full 25.50
_diffrn_reflns_theta_max 25.50
_diffrn_reflns_theta_min 1.92
_exptl_absorpt_coefficient_mu 1.299
_exptl_absorpt_correction_T_max 0.9261
_exptl_absorpt_correction_T_min 0.6592
_exptl_absorpt_correction_type multi-scan
_exptl_absorpt_process_details '(SADABS; Bruker, 2003)'
_exptl_crystal_colour blue
_exptl_crystal_density_diffrn 1.573
_exptl_crystal_description block
_exptl_crystal_F_000 458
_exptl_crystal_size_max 0.35
_exptl_crystal_size_mid 0.18
_exptl_crystal_size_min 0.06
_refine_diff_density_max 1.03
_refine_diff_density_min -0.29
_refine_ls_extinction_method none
_refine_ls_goodness_of_fit_ref 1.033
_refine_ls_hydrogen_treatment constr
_refine_ls_matrix_type full
_refine_ls_number_parameters 255
_refine_ls_number_reflns 3455
_refine_ls_number_restraints 0
_refine_ls_restrained_S_all 1.033
_refine_ls_R_factor_all 0.0601
_refine_ls_R_factor_gt 0.0488
_refine_ls_shift/su_max 0.001
_refine_ls_shift/su_mean 0.000
_refine_ls_structure_factor_coef Fsqd
_refine_ls_weighting_details 'calc w = 1/[\s^2^(Fo^2^)+(0.0598P)^2^+0.7514P] where P=(Fo^2^+2Fc^2^)/3'
_refine_ls_weighting_scheme calc
_refine_ls_wR_factor_gt 0.1161
_refine_ls_wR_factor_ref 0.1238
_reflns_number_gt 2864
_reflns_number_total 3455
_reflns_threshold_expression I>2\s(I)
_cod_data_source_file bm3100.cif
_cod_data_source_block I
_cod_original_cell_volume 943.9(3)
_cod_database_code 2018026
_cod_database_fobs_code 2018026

loop_
_symmetry_equiv_pos_as_xyz
'x, y, z'
'-x, -y, -z'

loop_
_atom_site_type_symbol
_atom_site_label
_atom_site_fract_x
_atom_site_fract_y
_atom_site_fract_z
_atom_site_U_iso_or_equiv
_atom_site_adp_type
_atom_site_calc_flag
_atom_site_refinement_flags
_atom_site_occupancy
_atom_site_disorder_assembly
_atom_site_disorder_group
C C1 0.6607(4) 0.5480(4) 0.7398(3) 0.0368(8) Uani d . 1 . .
C C2 0.5991(5) 0.4954(5) 0.6680(4) 0.0479(10) Uani d . 1 . .
H H2 0.5868 0.5420 0.5807 0.058 Uiso calc R 1 . .
C C3 0.5572(6) 0.3772(6) 0.7242(4) 0.0581(12) Uani d . 1 . .
H H3 0.5163 0.3460 0.6742 0.070 Uiso calc R 1 . .
C C4 0.5746(6) 0.3040(6) 0.8533(4) 0.0598(12) Uani d . 1 . .
H H4 0.5453 0.2243 0.8899 0.072 Uiso calc R 1 . .
C C5 0.6350(5) 0.3490(5) 0.9275(4) 0.0519(11) Uani d . 1 . .
H H5 0.6470 0.2994 1.0146 0.062 Uiso calc R 1 . .
C C6 0.6789(4) 0.4696(4) 0.8724(3) 0.0353(8) Uani d . 1 . .
C C7 0.7438(4) 0.5157(4) 0.9502(3) 0.0336(8) Uani d . 1 . .
C C8 0.8366(4) 0.5104(4) 1.1162(3) 0.0362(8) Uani d . 1 . .
C C9 0.9276(4) 0.6064(5) 1.2723(4) 0.0398(9) Uani d . 1 . .
H H9A 1.0002 0.5685 1.3467 0.048 Uiso calc R 1 . .
H H9B 0.9716 0.6410 1.1990 0.048 Uiso calc R 1 . .
C C10 0.7793(4) 0.7502(4) 1.2679(3) 0.0334(8) Uani d . 1 . .
C C11 0.7207(4) 0.7511(4) 1.3769(3) 0.0381(8) Uani d . 1 . .
H H11 0.7750 0.6648 1.4543 0.046 Uiso calc R 1 . .
C C12 0.5824(4) 0.8800(4) 1.3702(3) 0.0374(8) Uani d . 1 . .
H H12 0.5449 0.8780 1.4445 0.045 Uiso calc R 1 . .
C C13 0.5575(5) 1.0070(5) 1.1601(4) 0.0429(9) Uani d . 1 . .
H H13 0.5016 1.0960 1.0843 0.051 Uiso calc R 1 . .
C C14 0.6956(4) 0.8837(5) 1.1572(3) 0.0394(9) Uani d . 1 . .
H H14 0.7316 0.8906 1.0818 0.047 Uiso calc R 1 . .
C C15 0.9525(6) 1.0465(7) 0.8115(5) 0.0678(14) Uani d . 1 . .
H H15A 0.9030 1.0575 0.8817 0.102 Uiso calc R 1 . .
H H15B 0.9452 1.1493 0.7573 0.102 Uiso calc R 1 . .
H H15C 1.0589 0.9648 0.8416 0.102 Uiso calc R 1 . .
C C16 0.8747(5) 0.9960(5) 0.7390(4) 0.0448(10) Uani d . 1 . .
C C17 0.8383(5) 1.0743(6) 0.6085(4) 0.0546(11) Uani d . 1 . .
H H17 0.8560 1.1625 0.5703 0.066 Uiso calc R 1 . .
C C18 0.7776(4) 1.0318(5) 0.5303(4) 0.0407(9) Uani d . 1 . .
C C19 0.7474(6) 1.1219(6) 0.3909(4) 0.0592(12) Uani d . 1 . .
H H19A 0.8032 1.0463 0.3536 0.089 Uiso calc R 1 . .
H H19B 0.7804 1.2027 0.3699 0.089 Uiso calc R 1 . .
H H19C 0.6392 1.1747 0.3592 0.089 Uiso calc R 1 . .
Cu Cu1 0.74960(5) 0.78995(5) 0.74221(4) 0.03533(17) Uani d . 1 . .
N N1 0.7770(3) 0.6339(3) 0.9165(3) 0.0348(7) Uani d . 1 . .
N N3 0.4987(3) 1.0079(4) 1.2632(3) 0.0376(7) Uani d . 1 . .
N N4 0.8382(4) 0.6303(4) 1.0261(3) 0.0399(7) Uani d . 1 . .
O O1 0.7454(3) 0.9161(3) 0.5690(2) 0.0419(6) Uani d . 1 . .
O O2 0.8497(3) 0.8818(3) 0.8052(3) 0.0470(7) Uani d . 1 . .
O O3 0.6969(3) 0.6615(3) 0.6816(2) 0.0437(6) Uani d . 1 . .
O O7 0.7792(3) 0.4311(3) 1.0781(2) 0.0374(6) Uani d . 1 . .
S S1 0.89967(12) 0.43850(11) 1.27595(8) 0.0424(3) Uani d . 1 . .

loop_
_atom_site_aniso_label
_atom_site_aniso_U_11
_atom_site_aniso_U_22
_atom_site_aniso_U_33
_atom_site_aniso_U_12
_atom_site_aniso_U_13
_atom_site_aniso_U_23
C1 0.0332(19) 0.038(2) 0.0358(19) -0.0123(16) 0.0030(16) -0.0173(16)
C2 0.058(3) 0.048(2) 0.040(2) -0.026(2) 0.0003(19) -0.0186(19)
C3 0.068(3) 0.069(3) 0.056(3) -0.044(3) 0.005(2) -0.029(2)
C4 0.077(3) 0.068(3) 0.060(3) -0.055(3) 0.018(3) -0.026(2)
C5 0.064(3) 0.062(3) 0.040(2) -0.040(2) 0.009(2) -0.018(2)
C6 0.036(2) 0.0324(18) 0.0350(19) -0.0146(16) 0.0046(16) -0.0134(16)
C7 0.0304(18) 0.0326(19) 0.0286(18) -0.0093(15) 0.0022(15) -0.0109(15)
C8 0.037(2) 0.0367(19) 0.0293(18) -0.0121(16) 0.0019(15) -0.0150(16)
C9 0.034(2) 0.046(2) 0.036(2) -0.0164(17) -0.0008(16) -0.0166(17)
C10 0.0307(18) 0.0340(18) 0.0354(19) -0.0149(16) 0.0012(15) -0.0149(16)
C11 0.039(2) 0.0361(19) 0.0281(18) -0.0127(17) -0.0038(16) -0.0091(15)
C12 0.040(2) 0.041(2) 0.0290(18) -0.0178(18) 0.0043(16) -0.0146(16)
C13 0.045(2) 0.038(2) 0.0320(19) -0.0133(18) 0.0004(17) -0.0088(16)
C14 0.043(2) 0.044(2) 0.0287(18) -0.0186(18) 0.0055(16) -0.0156(17)
C15 0.076(3) 0.082(4) 0.077(3) -0.050(3) 0.014(3) -0.048(3)
C16 0.039(2) 0.044(2) 0.059(3) -0.0208(19) 0.0086(19) -0.028(2)
C17 0.067(3) 0.052(3) 0.054(3) -0.039(2) 0.011(2) -0.017(2)
C18 0.038(2) 0.035(2) 0.042(2) -0.0156(17) 0.0092(17) -0.0115(17)
C19 0.065(3) 0.055(3) 0.049(3) -0.032(2) 0.009(2) -0.008(2)
Cu1 0.0432(3) 0.0342(3) 0.0280(3) -0.0183(2) 0.00272(19) -0.01259(19)
N1 0.0423(18) 0.0312(16) 0.0272(15) -0.0145(14) -0.0010(13) -0.0120(13)
N3 0.0394(18) 0.0353(16) 0.0325(16) -0.0140(14) 0.0017(14) -0.0133(14)
N4 0.053(2) 0.0389(17) 0.0290(16) -0.0227(16) 0.0033(14) -0.0139(14)
O1 0.0508(16) 0.0444(15) 0.0324(14) -0.0251(13) 0.0059(12) -0.0150(12)
O2 0.0536(17) 0.0530(17) 0.0433(15) -0.0305(15) 0.0024(13) -0.0222(14)
O3 0.0659(18) 0.0426(15) 0.0309(13) -0.0326(14) 0.0062(13) -0.0150(12)
O7 0.0436(15) 0.0364(13) 0.0292(13) -0.0184(12) 0.0040(11) -0.0115(11)
S1 0.0524(6) 0.0361(5) 0.0283(5) -0.0150(5) -0.0006(4) -0.0106(4)

loop_
_atom_type_symbol
_atom_type_description
_atom_type_scat_dispersion_real
_atom_type_scat_dispersion_imag
_atom_type_scat_source
C C 0.0033 0.0016 'International Tables Vol C Tables 4.2.6.8 and 6.1.1.4'
H H 0.0000 0.0000 'International Tables Vol C Tables 4.2.6.8 and 6.1.1.4'
N N 0.0061 0.0033 'International Tables Vol C Tables 4.2.6.8 and 6.1.1.4'
O O 0.0106 0.0060 'International Tables Vol C Tables 4.2.6.8 and 6.1.1.4'
Cu Cu 0.3201 1.2651 'International Tables Vol C Tables 4.2.6.8 and 6.1.1.4'
S S 0.1246 0.1234 'International Tables Vol C Tables 4.2.6.8 and 6.1.1.4'

loop_
_geom_angle_atom_site_label_1
_geom_angle_atom_site_label_2
_geom_angle_atom_site_label_3
_geom_angle_site_symmetry_1
_geom_angle_site_symmetry_3
_geom_angle
_geom_angle_publ_flag
O3 C1 C2 . . 118.9(3) ?
O3 C1 C6 . . 124.9(3) ?
C2 C1 C6 . . 116.2(3) ?
C3 C2 C1 . . 121.6(4) ?
C3 C2 H2 . . 119.2 ?
C1 C2 H2 . . 119.2 ?
C2 C3 C4 . . 121.1(4) ?
C2 C3 H3 . . 119.4 ?
C4 C3 H3 . . 119.4 ?
C5 C4 C3 . . 119.8(4) ?
C5 C4 H4 . . 120.1 ?
C3 C4 H4 . . 120.1 ?
C4 C5 C6 . . 120.2(4) ?
C4 C5 H5 . . 119.9 ?
C6 C5 H5 . . 119.9 ?
C5 C6 C1 . . 121.1(3) ?
C5 C6 C7 . . 120.3(3) ?
C1 C6 C7 . . 118.6(3) ?
N1 C7 O7 . . 110.7(3) ?
N1 C7 C6 . . 128.7(3) ?
O7 C7 C6 . . 120.6(3) ?
N4 C8 O7 . . 114.0(3) ?
N4 C8 S1 . . 128.1(3) ?
O7 C8 S1 . . 117.9(3) ?
C10 C9 S1 . . 112.1(3) ?
C10 C9 H9A . . 109.2 ?
S1 C9 H9A . . 109.2 ?
C10 C9 H9B . . 109.2 ?
S1 C9 H9B . . 109.2 ?
H9A C9 H9B . . 107.9 ?
C14 C10 C11 . . 117.3(3) ?
C14 C10 C9 . . 122.2(3) ?
C11 C10 C9 . . 120.5(3) ?
C12 C11 C10 . . 119.6(3) ?
C12 C11 H11 . . 120.2 ?
C10 C11 H11 . . 120.2 ?
N3 C12 C11 . . 123.6(3) ?
N3 C12 H12 . . 118.2 ?
C11 C12 H12 . . 118.2 ?
N3 C13 C14 . . 124.5(4) ?
N3 C13 H13 . . 117.7 ?
C14 C13 H13 . . 117.7 ?
C10 C14 C13 . . 118.8(3) ?
C10 C14 H14 . . 120.6 ?
C13 C14 H14 . . 120.6 ?
C16 C15 H15A . . 109.5 ?
C16 C15 H15B . . 109.5 ?
H15A C15 H15B . . 109.5 ?
C16 C15 H15C . . 109.5 ?
H15A C15 H15C . . 109.5 ?
H15B C15 H15C . . 109.5 ?
O2 C16 C17 . . 125.3(4) ?
O2 C16 C15 . . 115.0(4) ?
C17 C16 C15 . . 119.6(4) ?
C18 C17 C16 . . 125.4(4) ?
C18 C17 H17 . . 117.3 ?
C16 C17 H17 . . 117.3 ?
O1 C18 C17 . . 124.2(4) ?
O1 C18 C19 . . 115.1(4) ?
C17 C18 C19 . . 120.7(4) ?
C18 C19 H19A . . 109.5 ?
C18 C19 H19B . . 109.5 ?
H19A C19 H19B . . 109.5 ?
C18 C19 H19C . . 109.5 ?
H19A C19 H19C . . 109.5 ?
H19B C19 H19C . . 109.5 ?
O1 Cu1 O3 . . 87.28(11) ?
O1 Cu1 O2 . . 92.62(12) ?
O3 Cu1 O2 . . 166.99(12) ?
O1 Cu1 N1 . . 171.94(11) ?
O3 Cu1 N1 . . 88.68(11) ?
O2 Cu1 N1 . . 89.75(12) ?
O1 Cu1 N3 . 2_677 91.34(11) ?
O3 Cu1 N3 . 2_677 99.97(11) ?
O2 Cu1 N3 . 2_677 93.04(11) ?
N1 Cu1 N3 . 2_677 96.23(11) ?
C7 N1 N4 . . 107.8(3) ?
C7 N1 Cu1 . . 126.5(2) ?
N4 N1 Cu1 . . 125.7(2) ?
C13 N3 C12 . . 116.2(3) ?
C13 N3 Cu1 . 2_677 122.5(2) ?
C12 N3 Cu1 . 2_677 121.1(2) ?
C8 N4 N1 . . 104.8(3) ?
C18 O1 Cu1 . . 126.0(2) ?
C16 O2 Cu1 . . 125.5(3) ?
C1 O3 Cu1 . . 130.9(2) ?
C8 O7 C7 . . 102.7(3) ?
C8 S1 C9 . . 98.31(18) ?

loop_
_geom_bond_atom_site_label_1
_geom_bond_atom_site_label_2
_geom_bond_site_symmetry_2
_geom_bond_distance
_geom_bond_publ_flag
C1 O3 . 1.297(4) ?
C1 C2 . 1.413(5) ?
C1 C6 . 1.418(5) ?
C2 C3 . 1.371(6) ?
C2 H2 . 0.9300 ?
C3 C4 . 1.378(6) ?
C3 H3 . 0.9300 ?
C4 C5 . 1.368(6) ?
C4 H4 . 0.9300 ?
C5 C6 . 1.403(5) ?
C5 H5 . 0.9300 ?
C6 C7 . 1.436(5) ?
C7 N1 . 1.298(5) ?
C7 O7 . 1.366(4) ?
C8 N4 . 1.276(5) ?
C8 O7 . 1.360(4) ?
C8 S1 . 1.733(4) ?
C9 C10 . 1.504(5) ?
C9 S1 . 1.821(4) ?
C9 H9A . 0.9700 ?
C9 H9B . 0.9700 ?
C10 C14 . 1.374(5) ?
C10 C11 . 1.385(5) ?
C11 C12 . 1.369(5) ?
C11 H11 . 0.9300 ?
C12 N3 . 1.330(5) ?
C12 H12 . 0.9300 ?
C13 N3 . 1.324(5) ?
C13 C14 . 1.376(5) ?
C13 H13 . 0.9300 ?
C14 H14 . 0.9300 ?
C15 C16 . 1.508(6) ?
C15 H15A . 0.9600 ?
C15 H15B . 0.9600 ?
C15 H15C . 0.9600 ?
C16 O2 . 1.253(5) ?
C16 C17 . 1.388(6) ?
C17 C18 . 1.387(6) ?
C17 H17 . 0.9300 ?
C18 O1 . 1.267(4) ?
C18 C19 . 1.489(6) ?
C19 H19A . 0.9600 ?
C19 H19B . 0.9600 ?
C19 H19C . 0.9600 ?
Cu1 O1 . 1.929(3) ?
Cu1 O2 . 1.939(3) ?
Cu1 O3 . 1.939(2) ?
Cu1 N1 . 1.978(3) ?
Cu1 N3 2_677 2.354(3) ?
N1 N4 . 1.406(4) ?

loop_
_geom_torsion_atom_site_label_1
_geom_torsion_atom_site_label_2
_geom_torsion_atom_site_label_3
_geom_torsion_atom_site_label_4
_geom_torsion_site_symmetry_1
_geom_torsion_site_symmetry_2
_geom_torsion_site_symmetry_3
_geom_torsion_site_symmetry_4
_geom_torsion
_geom_torsion_publ_flag
O3 C1 C2 C3 . . . . -179.3(4) ?
C6 C1 C2 C3 . . . . 1.1(6) ?
C1 C2 C3 C4 . . . . -0.5(7) ?
C2 C3 C4 C5 . . . . -0.2(8) ?
C3 C4 C5 C6 . . . . 0.2(7) ?
C4 C5 C6 C1 . . . . 0.5(6) ?
C4 C5 C6 C7 . . . . -179.3(4) ?
O3 C1 C6 C5 . . . . 179.3(4) ?
C2 C1 C6 C5 . . . . -1.1(5) ?
O3 C1 C6 C7 . . . . -0.8(5) ?
C2 C1 C6 C7 . . . . 178.7(3) ?
C5 C6 C7 N1 . . . . -172.8(4) ?
C1 C6 C7 N1 . . . . 7.4(6) ?
C5 C6 C7 O7 . . . . 7.1(5) ?
C1 C6 C7 O7 . . . . -172.7(3) ?
S1 C9 C10 C14 . . . . -98.3(4) ?
S1 C9 C10 C11 . . . . 80.8(4) ?
C14 C10 C11 C12 . . . . 1.9(5) ?
C9 C10 C11 C12 . . . . -177.3(3) ?
C10 C11 C12 N3 . . . . -0.3(6) ?
C11 C10 C14 C13 . . . . -2.1(5) ?
C9 C10 C14 C13 . . . . 177.1(3) ?
N3 C13 C14 C10 . . . . 0.8(6) ?
O2 C16 C17 C18 . . . . -4.3(7) ?
C15 C16 C17 C18 . . . . 174.8(4) ?
C16 C17 C18 O1 . . . . 1.1(7) ?
C16 C17 C18 C19 . . . . -178.1(4) ?
O7 C7 N1 N4 . . . . 0.1(4) ?
C6 C7 N1 N4 . . . . -180.0(3) ?
O7 C7 N1 Cu1 . . . . 179.3(2) ?
C6 C7 N1 Cu1 . . . . -0.8(5) ?
O1 Cu1 N1 C7 . . . . -67.6(9) ?
O3 Cu1 N1 C7 . . . . -7.6(3) ?
O2 Cu1 N1 C7 . . . . -174.7(3) ?
N3 Cu1 N1 C7 2_677 . . . 92.3(3) ?
O1 Cu1 N1 N4 . . . . 111.5(8) ?
O3 Cu1 N1 N4 . . . . 171.4(3) ?
O2 Cu1 N1 N4 . . . . 4.4(3) ?
N3 Cu1 N1 N4 2_677 . . . -88.7(3) ?
C14 C13 N3 C12 . . . . 0.8(6) ?
C14 C13 N3 Cu1 . . . 2_677 -173.6(3) ?
C11 C12 N3 C13 . . . . -1.1(6) ?
C11 C12 N3 Cu1 . . . 2_677 173.5(3) ?
O7 C8 N4 N1 . . . . -0.2(4) ?
S1 C8 N4 N1 . . . . 179.0(3) ?
C7 N1 N4 C8 . . . . 0.0(4) ?
Cu1 N1 N4 C8 . . . . -179.2(2) ?
C17 C18 O1 Cu1 . . . . 7.7(6) ?
C19 C18 O1 Cu1 . . . . -173.1(3) ?
O3 Cu1 O1 C18 . . . . -177.0(3) ?
O2 Cu1 O1 C18 . . . . -10.0(3) ?
N1 Cu1 O1 C18 . . . . -117.0(8) ?
N3 Cu1 O1 C18 2_677 . . . 83.1(3) ?
C17 C16 O2 Cu1 . . . . -1.7(6) ?
C15 C16 O2 Cu1 . . . . 179.1(3) ?
O1 Cu1 O2 C16 . . . . 7.0(3) ?
O3 Cu1 O2 C16 . . . . 96.3(6) ?
N1 Cu1 O2 C16 . . . . 179.3(3) ?
N3 Cu1 O2 C16 2_677 . . . -84.4(3) ?
C2 C1 O3 Cu1 . . . . 168.1(3) ?
C6 C1 O3 Cu1 . . . . -12.3(5) ?
O1 Cu1 O3 C1 . . . . -172.6(3) ?
O2 Cu1 O3 C1 . . . . 97.5(6) ?
N1 Cu1 O3 C1 . . . . 14.3(3) ?
N3 Cu1 O3 C1 2_677 . . . -81.8(3) ?
N4 C8 O7 C7 . . . . 0.2(4) ?
S1 C8 O7 C7 . . . . -179.0(2) ?
N1 C7 O7 C8 . . . . -0.2(4) ?
C6 C7 O7 C8 . . . . 179.9(3) ?
N4 C8 S1 C9 . . . . 10.6(4) ?
O7 C8 S1 C9 . . . . -170.2(3) ?
C10 C9 S1 C8 . . . . 81.6(3) ?
